data_7030071
loop_
_publ_author_name
'Luo, Zhong-Zhen'
'Lin, Chen-Sheng'
'Cheng, Wen-Dan'
'Li, Yuan-Bing'
'Zhang, Hao'
'Zhang, Wei-Long'
'He, Zhang-Zhen'

_publ_section_title
;
 Syntheses and characterizations of compounds Ba4F4XGa2S6 (X = Cr, Mn, Fe)
 and Ba4F4MnIn2S6 with 2D layered structures.
;
_journal_issue 27
_journal_name_full 'Dalton transactions (Cambridge, England : 2003)'
_journal_page_first 9938
_journal_page_last 9945
_journal_paper_doi 10.1039/c3dt50483b
_journal_volume 42
_journal_year 2013
_chemical_formula_sum 'Ba4 F4 Ga2 Mn S6'
_chemical_formula_weight 1012.12
_chemical_name_systematic
; 
 ? 
;
_space_group_IT_number 64
_symmetry_cell_setting orthorhombic?
_symmetry_space_group_name_Hall '-C 2ac 2'
_symmetry_space_group_name_H-M 'C m c a'
_atom_sites_solution_hydrogens none
_atom_sites_solution_primary direct
_atom_sites_solution_secondary difmap
_audit_creation_method SHELXL-97
_cell_angle_alpha 90.00
_cell_angle_beta 90.00
_cell_angle_gamma 90.00
_cell_formula_units_Z 4
_cell_length_a 18.834(2)
_cell_length_b 6.1565(8)
_cell_length_c 12.8039(16)
_cell_measurement_reflns_used 1586
_cell_measurement_temperature 293(2)
_cell_measurement_theta_max 27.5089
_cell_measurement_theta_min 3.1821
_cell_volume 1484.6(3)
_computing_structure_refinement 'SHELXL-97 (Sheldrick, 1997)'
_computing_structure_solution 'SHELXS-97 (Sheldrick, 1990)'
_diffrn_ambient_temperature 293(2)
_diffrn_detector_area_resol_mean 14.6306
_diffrn_measured_fraction_theta_full 0.994
_diffrn_measured_fraction_theta_max 0.994
_diffrn_measurement_device_type Mercury70
_diffrn_measurement_method CCD_Profile_fitting
_diffrn_radiation_monochromator graphite
_diffrn_radiation_source 'fine-focus sealed tube'
_diffrn_radiation_type MoK\a
_diffrn_radiation_wavelength 0.71073
_diffrn_reflns_av_R_equivalents 0.0401
_diffrn_reflns_av_sigmaI/netI 0.0261
_diffrn_reflns_limit_h_max 22
_diffrn_reflns_limit_h_min -24
_diffrn_reflns_limit_k_max 7
_diffrn_reflns_limit_k_min -7
_diffrn_reflns_limit_l_max 16
_diffrn_reflns_limit_l_min -16
_diffrn_reflns_number 5278
_diffrn_reflns_theta_full 27.46
_diffrn_reflns_theta_max 27.46
_diffrn_reflns_theta_min 3.18
_diffrn_standards_number 988
_exptl_absorpt_coefficient_mu 15.686
_exptl_absorpt_correction_T_max 0.390
_exptl_absorpt_correction_T_min 0.311
_exptl_absorpt_correction_type multi-scan
_exptl_crystal_colour 'Light red'
_exptl_crystal_density_diffrn 4.528
_exptl_crystal_density_method 'not measured'
_exptl_crystal_description Prism
_exptl_crystal_F_000 1772.0
_exptl_crystal_size_max 0.0800
_exptl_crystal_size_mid 0.0800
_exptl_crystal_size_min 0.0600
_refine_diff_density_max 4.246
_refine_diff_density_min -2.219
_refine_diff_density_rms 0.428
_refine_ls_extinction_method none
_refine_ls_goodness_of_fit_ref 1.182
_refine_ls_hydrogen_treatment none
_refine_ls_matrix_type full
_refine_ls_number_parameters 45
_refine_ls_number_reflns 871
_refine_ls_number_restraints 0
_refine_ls_restrained_S_all 1.182
_refine_ls_R_factor_all 0.0510
_refine_ls_R_factor_gt 0.0475
_refine_ls_shift/su_max 0.000
_refine_ls_shift/su_mean 0.000
_refine_ls_structure_factor_coef Fsqd
_refine_ls_weighting_details 'calc w=1/[\s^2^(Fo^2^)+(0.0516P)^2^+74.2516P] where P=(Fo^2^+2Fc^2^)/3'
_refine_ls_weighting_scheme calc
_refine_ls_wR_factor_gt 0.1160
_refine_ls_wR_factor_ref 0.1185
_reflns_number_gt 810
_reflns_number_total 871
_reflns_threshold_expression >2sigma(I)
_cod_data_source_file c3dt50483b.cif
_cod_data_source_block compd2
_cod_depositor_comments
;
The following automatic conversions were performed:

'_exptl_absorpt_correction_type' value 'Multi-scan' changed to
'multi-scan' according to
/usr/data/users/saulius/automatic-downloads/retrospective/RSC/lib/dictionaries/cif_core.dic
dictionary named 'cif_core.dic' version 2.4.2 from 2011-04-26.

Automatic conversion script
Id: cif_fix_values 2281 2013-09-26 08:29:07Z andrius 
;
_cod_original_sg_symbol_H-M Cmca
_cod_database_code 7030071

loop_
_symmetry_equiv_pos_as_xyz
'x, y, z'
'-x, -y+1/2, z+1/2'
'-x, y+1/2, -z+1/2'
'x, -y, -z'
'x+1/2, y+1/2, z'
'-x+1/2, -y+1, z+1/2'
'-x+1/2, y+1, -z+1/2'
'x+1/2, -y+1/2, -z'
'-x, -y, -z'
'x, y-1/2, -z-1/2'
'x, -y-1/2, z-1/2'
'-x, y, z'
'-x+1/2, -y+1/2, -z'
'x+1/2, y, -z-1/2'
'x+1/2, -y, z-1/2'
'-x+1/2, y+1/2, z'

loop_
_atom_site_label
_atom_site_type_symbol
_atom_site_fract_x
_atom_site_fract_y
_atom_site_fract_z
_atom_site_U_iso_or_equiv
_atom_site_adp_type
_atom_site_occupancy
_atom_site_symmetry_multiplicity
_atom_site_calc_flag
_atom_site_refinement_flags
Ba1 Ba 0.32749(3) 0.26406(9) 0.37426(4) 0.0098(2) Uani 1 1 d .
Ga1 Ga 0.5000 0.6446(2) 0.32636(11) 0.0125(4) Uani 1 2 d S
Mn1 Mn 0.5000 1.0000 0.5000 0.0349(10) Uani 1 4 d S
S1 S 0.5000 0.2710(5) 0.3430(3) 0.0135(7) Uani 1 2 d S
S2 S 0.60150(16) 0.7717(4) 0.3939(2) 0.0193(6) Uani 1 1 d .
F1 F 0.2479(4) 0.5000 0.5000 0.0109(16) Uani 1 2 d S
F2 F 0.2500 0.0158(12) 0.2500 0.0116(16) Uani 1 2 d S

loop_
_atom_site_aniso_label
_atom_site_aniso_U_11
_atom_site_aniso_U_22
_atom_site_aniso_U_33
_atom_site_aniso_U_23
_atom_site_aniso_U_13
_atom_site_aniso_U_12
Ba1 0.0100(4) 0.0089(3) 0.0105(3) -0.00058(18) -0.00006(18) -0.0005(2)
Ga1 0.0128(8) 0.0121(8) 0.0125(7) 0.0004(5) 0.000 0.000
Mn1 0.045(3) 0.035(2) 0.0256(19) 0.0006(16) 0.000 0.000
S1 0.0161(17) 0.0118(16) 0.0126(15) -0.0010(11) 0.000 0.000
S2 0.0183(14) 0.0133(12) 0.0263(13) 0.0046(9) -0.0100(11) -0.0063(10)
F1 0.005(3) 0.012(4) 0.015(4) -0.001(3) 0.000 0.000
F2 0.013(4) 0.011(4) 0.011(3) 0.000 -0.001(3) 0.000

loop_
_atom_type_symbol
_atom_type_description
_atom_type_scat_dispersion_real
_atom_type_scat_dispersion_imag
_atom_type_scat_source
F F 0.0171 0.0103 'International Tables Vol C Tables 4.2.6.8 and 6.1.1.4'
S S 0.1246 0.1234 'International Tables Vol C Tables 4.2.6.8 and 6.1.1.4'
Mn Mn 0.3368 0.7283 'International Tables Vol C Tables 4.2.6.8 and 6.1.1.4'
Ga Ga 0.2307 1.6083 'International Tables Vol C Tables 4.2.6.8 and 6.1.1.4'
Ba Ba -0.3244 2.2819 'International Tables Vol C Tables 4.2.6.8 and 6.1.1.4'

loop_
_geom_angle_atom_site_label_1
_geom_angle_atom_site_label_2
_geom_angle_atom_site_label_3
_geom_angle
_geom_angle_site_symmetry_1
_geom_angle_site_symmetry_3
F1 Ba1 F2 111.84(15) . .
F1 Ba1 F2 74.45(10) . 10_566
F2 Ba1 F2 70.968(15) . 10_566
F1 Ba1 F1 70.588(17) . 13_556
F2 Ba1 F1 73.73(10) . 13_556
F2 Ba1 F1 114.86(15) 10_566 13_556
F1 Ba1 S2 73.41(12) . 9_666
F2 Ba1 S2 137.24(12) . 9_666
F2 Ba1 S2 143.99(12) 10_566 9_666
F1 Ba1 S2 68.37(12) 13_556 9_666
F1 Ba1 S1 129.18(15) . .
F2 Ba1 S1 118.80(8) . .
F2 Ba1 S1 117.67(8) 10_566 .
F1 Ba1 S1 127.17(15) 13_556 .
S2 Ba1 S1 72.86(8) 9_666 .
F1 Ba1 S2 133.27(5) . 12_645
F2 Ba1 S2 74.96(14) . 12_645
F2 Ba1 S2 142.97(13) 10_566 12_645
F1 Ba1 S2 67.44(12) 13_556 12_645
S2 Ba1 S2 72.83(9) 9_666 12_645
S1 Ba1 S2 67.77(8) . 12_645
F1 Ba1 S2 70.90(11) . 12_655
F2 Ba1 S2 142.23(13) . 12_655
F2 Ba1 S2 74.03(13) 10_566 12_655
F1 Ba1 S2 135.76(5) 13_556 12_655
S2 Ba1 S2 80.45(8) 9_666 12_655
S1 Ba1 S2 66.91(8) . 12_655
S2 Ba1 S2 132.30(10) 12_645 12_655
F1 Ba1 S2 140.21(5) . 3_645
F2 Ba1 S2 69.34(6) . 3_645
F2 Ba1 S2 68.54(5) 10_566 3_645
F1 Ba1 S2 139.13(5) 13_556 3_645
S2 Ba1 S2 134.41(9) 9_666 3_645
S1 Ba1 S2 61.70(8) . 3_645
S2 Ba1 S2 86.33(7) 12_645 3_645
S2 Ba1 S2 85.10(7) 12_655 3_645
F1 Ba1 Mn1 116.29(11) . 1_545
F2 Ba1 Mn1 117.29(12) . 1_545
F2 Ba1 Mn1 158.45(6) 10_566 1_545
F1 Ba1 Mn1 86.67(14) 13_556 1_545
S2 Ba1 Mn1 43.01(6) 9_666 1_545
S1 Ba1 Mn1 40.83(6) . 1_545
S2 Ba1 Mn1 42.87(6) 12_645 1_545
S2 Ba1 Mn1 91.40(5) 12_655 1_545
S2 Ba1 Mn1 94.93(4) 3_645 1_545
F1 Ba1 Ba1 90.49(12) . 16_545
F2 Ba1 Ba1 36.98(7) . 16_545
F2 Ba1 Ba1 92.60(11) 10_566 16_545
F1 Ba1 Ba1 36.78(7) 13_556 16_545
S2 Ba1 Ba1 103.47(5) 9_666 16_545
S1 Ba1 Ba1 133.81(6) . 16_545
S2 Ba1 Ba1 67.35(5) 12_645 16_545
S2 Ba1 Ba1 159.27(5) 12_655 16_545
S2 Ba1 Ba1 105.01(4) 3_645 16_545
Mn1 Ba1 Ba1 105.410(12) 1_545 16_545
F1 Ba1 Ba1 37.71(7) . 16
F2 Ba1 Ba1 92.27(11) . 16
F2 Ba1 Ba1 36.77(7) 10_566 16
F1 Ba1 Ba1 94.31(12) 13_556 16
S2 Ba1 Ba1 109.32(5) 9_666 16
S1 Ba1 Ba1 132.34(6) . 16
S2 Ba1 Ba1 159.87(5) 12_645 16
S2 Ba1 Ba1 66.71(5) 12_655 16
S2 Ba1 Ba1 103.91(4) 3_645 16
Mn1 Ba1 Ba1 149.254(10) 1_545 16
Ba1 Ba1 Ba1 93.04(2) 16_545 16
S2 Ga1 S2 117.23(17) . 12_655
S2 Ga1 S1 104.20(9) . 10_566
S2 Ga1 S1 104.20(9) 12_655 10_566
S2 Ga1 S1 108.20(9) . .
S2 Ga1 S1 108.20(9) 12_655 .
S1 Ga1 S1 115.04(12) 10_566 .
S2 Ga1 Mn1 58.65(9) . .
S2 Ga1 Mn1 58.65(9) 12_655 .
S1 Ga1 Mn1 115.72(10) 10_566 .
S1 Ga1 Mn1 129.24(11) . .
S1 Mn1 S1 180.0 9_666 1_565
S1 Mn1 S2 93.10(8) 9_666 12_655
S1 Mn1 S2 86.90(8) 1_565 12_655
S1 Mn1 S2 86.90(8) 9_666 4_576
S1 Mn1 S2 93.10(8) 1_565 4_576
S2 Mn1 S2 180.00(9) 12_655 4_576
S1 Mn1 S2 93.10(8) 9_666 .
S1 Mn1 S2 86.90(8) 1_565 .
S2 Mn1 S2 88.72(11) 12_655 .
S2 Mn1 S2 91.28(11) 4_576 .
S1 Mn1 S2 86.90(8) 9_666 9_676
S1 Mn1 S2 93.10(8) 1_565 9_676
S2 Mn1 S2 91.28(11) 12_655 9_676
S2 Mn1 S2 88.72(11) 4_576 9_676
S2 Mn1 S2 180.0 . 9_676
S1 Mn1 Ga1 95.76(8) 9_666 .
S1 Mn1 Ga1 84.24(8) 1_565 .
S2 Mn1 Ga1 44.38(6) 12_655 .
S2 Mn1 Ga1 135.62(6) 4_576 .
S2 Mn1 Ga1 44.38(6) . .
S2 Mn1 Ga1 135.62(6) 9_676 .
S1 Mn1 Ga1 84.24(8) 9_666 9_676
S1 Mn1 Ga1 95.76(8) 1_565 9_676
S2 Mn1 Ga1 135.62(6) 12_655 9_676
S2 Mn1 Ga1 44.38(6) 4_576 9_676
S2 Mn1 Ga1 135.62(6) . 9_676
S2 Mn1 Ga1 44.38(6) 9_676 9_676
Ga1 Mn1 Ga1 180.0 . 9_676
S1 Mn1 Ba1 124.963(10) 9_666 1_565
S1 Mn1 Ba1 55.037(10) 1_565 1_565
S2 Mn1 Ba1 55.76(5) 12_655 1_565
S2 Mn1 Ba1 124.24(5) 4_576 1_565
S2 Mn1 Ba1 125.49(6) . 1_565
S2 Mn1 Ba1 54.51(6) 9_676 1_565
Ga1 Mn1 Ba1 89.898(18) . 1_565
Ga1 Mn1 Ba1 90.102(18) 9_676 1_565
S1 Mn1 Ba1 55.037(10) 9_666 4_566
S1 Mn1 Ba1 124.963(10) 1_565 4_566
S2 Mn1 Ba1 54.51(6) 12_655 4_566
S2 Mn1 Ba1 125.49(6) 4_576 4_566
S2 Mn1 Ba1 124.24(5) . 4_566
S2 Mn1 Ba1 55.76(5) 9_676 4_566
Ga1 Mn1 Ba1 90.102(18) . 4_566
Ga1 Mn1 Ba1 89.898(18) 9_676 4_566
Ba1 Mn1 Ba1 70.308(17) 1_565 4_566
S1 Mn1 Ba1 124.963(10) 9_666 12_665
S1 Mn1 Ba1 55.037(10) 1_565 12_665
S2 Mn1 Ba1 125.49(6) 12_655 12_665
S2 Mn1 Ba1 54.51(6) 4_576 12_665
S2 Mn1 Ba1 55.76(5) . 12_665
S2 Mn1 Ba1 124.24(5) 9_676 12_665
Ga1 Mn1 Ba1 89.898(18) . 12_665
Ga1 Mn1 Ba1 90.102(18) 9_676 12_665
Ba1 Mn1 Ba1 109.692(17) 1_565 12_665
Ba1 Mn1 Ba1 180.0 4_566 12_665
S1 Mn1 Ba1 55.037(10) 9_666 9_666
S1 Mn1 Ba1 124.963(10) 1_565 9_666
S2 Mn1 Ba1 124.24(5) 12_655 9_666
S2 Mn1 Ba1 55.76(5) 4_576 9_666
S2 Mn1 Ba1 54.51(6) . 9_666
S2 Mn1 Ba1 125.49(6) 9_676 9_666
Ga1 Mn1 Ba1 90.102(18) . 9_666
Ga1 Mn1 Ba1 89.898(18) 9_676 9_666
Ba1 Mn1 Ba1 180.0 1_565 9_666
Ba1 Mn1 Ba1 109.692(17) 4_566 9_666
Ba1 Mn1 Ba1 70.308(17) 12_665 9_666
Ga1 S1 Ga1 104.43(14) 10_556 .
Ga1 S1 Mn1 120.57(14) 10_556 1_545
Ga1 S1 Mn1 135.00(15) . 1_545
Ga1 S1 Ba1 96.34(6) 10_556 .
Ga1 S1 Ba1 91.39(6) . .
Mn1 S1 Ba1 84.13(6) 1_545 .
Ga1 S1 Ba1 96.34(6) 10_556 12_655
Ga1 S1 Ba1 91.39(6) . 12_655
Mn1 S1 Ba1 84.13(6) 1_545 12_655
Ba1 S1 Ba1 165.90(12) . 12_655
Ga1 S2 Mn1 76.98(10) . .
Ga1 S2 Ba1 132.64(12) . 9_666
Mn1 S2 Ba1 82.48(8) . 9_666
Ga1 S2 Ba1 129.30(11) . 12_665
Mn1 S2 Ba1 81.38(7) . 12_665
Ba1 S2 Ba1 88.02(7) 9_666 12_665
Ga1 S2 Ba1 89.20(9) . 12_655
Mn1 S2 Ba1 141.46(10) . 12_655
Ba1 S2 Ba1 81.05(6) 9_666 12_655
Ba1 S2 Ba1 132.30(10) 12_665 12_655
Ga1 S2 Ba1 86.89(9) . 3_655
Mn1 S2 Ba1 136.34(9) . 3_655
Ba1 S2 Ba1 134.27(9) 9_666 3_655
Ba1 S2 Ba1 78.18(6) 12_665 3_655
Ba1 S2 Ba1 77.13(6) 12_655 3_655
Ba1 F1 Ba1 110.7(3) 4_566 .
Ba1 F1 Ba1 105.51(2) 4_566 13_556
Ba1 F1 Ba1 109.412(18) . 13_556
Ba1 F1 Ba1 109.412(18) 4_566 16
Ba1 F1 Ba1 105.51(2) . 16
Ba1 F1 Ba1 116.3(3) 13_556 16
Ba1 F2 Ba1 109.4(3) . 7_545
Ba1 F2 Ba1 106.25(2) . 16_545
Ba1 F2 Ba1 113.20(2) 7_545 16_545
Ba1 F2 Ba1 113.20(2) . 10_556
Ba1 F2 Ba1 106.25(2) 7_545 10_556
Ba1 F2 Ba1 108.6(3) 16_545 10_556

loop_
_geom_bond_atom_site_label_1
_geom_bond_atom_site_label_2
_geom_bond_distance
_geom_bond_site_symmetry_2
Ba1 F1 2.636(4) .
Ba1 F2 2.645(4) .
Ba1 F2 2.658(4) 10_566
Ba1 F1 2.693(4) 13_556
Ba1 S2 3.264(3) 9_666
Ba1 S1 3.2738(8) .
Ba1 S2 3.323(3) 12_645
Ba1 S2 3.409(3) 12_655
Ba1 S2 3.685(3) 3_645
Ba1 Mn1 3.9738(6) 1_545
Ba1 Ba1 4.2422(9) 16_545
Ba1 Ba1 4.2422(9) 16
Ga1 S2 2.239(3) .
Ga1 S2 2.239(3) 12_655
Ga1 S1 2.304(4) 10_566
Ga1 S1 2.310(4) .
Ga1 Mn1 3.1195(15) .
Mn1 S1 2.612(4) 9_666
Mn1 S1 2.612(4) 1_565
Mn1 S2 2.734(3) 12_655
Mn1 S2 2.734(3) 4_576
Mn1 S2 2.734(3) .
Mn1 S2 2.734(3) 9_676
Mn1 Ga1 3.1195(15) 9_676
Mn1 Ba1 3.9738(6) 1_565
Mn1 Ba1 3.9738(6) 4_566
Mn1 Ba1 3.9738(6) 12_665
Mn1 Ba1 3.9738(6) 9_666
S1 Ga1 2.304(4) 10_556
S1 Mn1 2.612(3) 1_545
S1 Ba1 3.2738(8) 12_655
S2 Ba1 3.264(3) 9_666
S2 Ba1 3.323(3) 12_665
S2 Ba1 3.409(3) 12_655
S2 Ba1 3.685(3) 3_655
F1 Ba1 2.636(4) 4_566
F1 Ba1 2.693(4) 13_556
F1 Ba1 2.693(4) 16
F2 Ba1 2.645(4) 7_545
F2 Ba1 2.658(4) 16_545
F2 Ba1 2.658(4) 10_556
